data_1577145
loop_
_publ_author_name
'Pru&#xf1;onosa Lara, Lid&#xf3;n'
'B&#xe4;dorf, Benedikt'
'Notheis, Maximilian J.'
'Schnakenburg, Gregor'
'Grimme, Stefan'
'von Krbek, Larissa K. S.'

_publ_section_title
;
 White-light powered autonomous molecular ratchet drives Pd<sup>II</sup>
 capsules out of equilibrium.
;
_journal_issue 18
_journal_name_full 'Chemical science'
_journal_page_first 8959
_journal_page_last 8967
_journal_paper_doi 10.1039/d5sc09472k
_journal_volume 17
_journal_year 2026
_chemical_formula_moiety 'C128 H112 N32 Pd2, 6(C2 H6 O S), 4(B F4), 16[C2H3N]'
_chemical_formula_sum 'C172 H196 B4 F16 N48 O6 Pd2 S6'
_chemical_formula_weight 3784.16
_chemical_name_systematic LPL-E-Cage
_space_group_crystal_system triclinic
_space_group_IT_number 2
_space_group_name_Hall '-P 1'
_space_group_name_H-M_alt 'P -1'
_atom_sites_solution_hydrogens geom
_atom_sites_solution_primary dual
_audit_creation_date 2025-09-12
_audit_creation_method
;
Olex2 1.5
(compiled 2025.07.13 svn.rb7424aed for OlexSys, GUI svn.r7314)
;
_audit_update_record
;
2025-09-15 deposited with the CCDC.	2026-04-24 downloaded from the CCDC.
;
_cell_angle_alpha 89.243(3)
_cell_angle_beta 79.385(3)
_cell_angle_gamma 80.121(3)
_cell_formula_units_Z 1
_cell_length_a 14.5427(13)
_cell_length_b 15.5290(14)
_cell_length_c 20.7884(18)
_cell_measurement_reflns_used 5580
_cell_measurement_temperature 100.00
_cell_measurement_theta_max 17.303
_cell_measurement_theta_min 2.223
_cell_volume 4545.1(7)
_computing_cell_refinement 'SAINT V8.41 (?, 2016)'
_computing_data_reduction 'SAINT V8.41 (?, 2016)'
_computing_molecular_graphics 'Olex2 1.5 (Dolomanov et al., 2009)'
_computing_publication_material 'Olex2 1.5 (Dolomanov et al., 2009)'
_computing_structure_refinement 'XL  (Sheldrick, 2008)'
_computing_structure_solution 'SHELXT 2018/2 (Sheldrick, 2018)'
_diffrn_ambient_temperature 100.00
_diffrn_detector 'Bruker Photon100 detector'
_diffrn_detector_area_resol_mean 7.9
_diffrn_detector_type 'CMOS area detector'
_diffrn_measured_fraction_theta_full 0.999
_diffrn_measured_fraction_theta_max 0.999
_diffrn_measurement_device 'three-circle diffractometer'
_diffrn_measurement_device_type 'Bruker D8 Venture'
_diffrn_measurement_method '\w and \f scans'
_diffrn_radiation_monochromator 'mirror optics'
_diffrn_radiation_probe x-ray
_diffrn_radiation_type MoK\a
_diffrn_radiation_wavelength 0.71073
_diffrn_reflns_av_R_equivalents 0.2584
_diffrn_reflns_av_unetI/netI 0.1157
_diffrn_reflns_Laue_measured_fraction_full 0.999
_diffrn_reflns_Laue_measured_fraction_max 0.999
_diffrn_reflns_limit_h_max 17
_diffrn_reflns_limit_h_min -17
_diffrn_reflns_limit_k_max 18
_diffrn_reflns_limit_k_min -18
_diffrn_reflns_limit_l_max 24
_diffrn_reflns_limit_l_min -24
_diffrn_reflns_number 225078
_diffrn_reflns_point_group_measured_fraction_full 0.999
_diffrn_reflns_point_group_measured_fraction_max 0.999
_diffrn_reflns_theta_full 25.242
_diffrn_reflns_theta_max 25.250
_diffrn_reflns_theta_min 1.902
_diffrn_source 'microfocus sealed X-ray tube'
_diffrn_source_current 1.0
_diffrn_source_power 0.05
_diffrn_source_type 'Incoatec I\ms'
_diffrn_source_voltage 50.0
_exptl_absorpt_coefficient_mu 0.352
_exptl_absorpt_correction_T_max 0.7439
_exptl_absorpt_correction_T_min 0.6888
_exptl_absorpt_correction_type multi-scan
_exptl_absorpt_process_details
;
SADABS-2016/2 (Bruker,2016/2) was used for absorption correction.
wR2(int) was 0.0987 before and 0.0815 after correction.
The Ratio of minimum to maximum transmission is 0.9259.
The \l/2 correction factor is Not present.
;
_exptl_crystal_colour 'clear yellow'
_exptl_crystal_colour_lustre clear
_exptl_crystal_colour_primary yellow
_exptl_crystal_density_diffrn 1.383
_exptl_crystal_description plate
_exptl_crystal_F_000 1964
_exptl_crystal_size_max 0.08
_exptl_crystal_size_mid 0.04
_exptl_crystal_size_min 0.02
_refine_diff_density_max 0.977
_refine_diff_density_min -0.633
_refine_diff_density_rms 0.094
_refine_ls_extinction_method none
_refine_ls_goodness_of_fit_ref 1.049
_refine_ls_hydrogen_treatment constr
_refine_ls_matrix_type full
_refine_ls_number_parameters 966
_refine_ls_number_reflns 16468
_refine_ls_number_restraints 952
_refine_ls_restrained_S_all 1.047
_refine_ls_R_factor_all 0.1690
_refine_ls_R_factor_gt 0.0920
_refine_ls_shift/su_max 0.002
_refine_ls_shift/su_mean 0.000
_refine_ls_structure_factor_coef Fsqd
_refine_ls_weighting_details 'w=1/[\s^2^(Fo^2^)+(0.1556P)^2^+2.5073P] where P=(Fo^2^+2Fc^2^)/3'
_refine_ls_weighting_scheme calc
_refine_ls_wR_factor_gt 0.2476
_refine_ls_wR_factor_ref 0.3006
_reflns_Friedel_coverage 0.000
_reflns_number_gt 8128
_reflns_number_total 16468
_reflns_threshold_expression 'I > 2\s(I)'
_cod_data_source_file d5sc09472k3.cif
_cod_data_source_block E-L
_cod_depositor_comments 'Adding full bibliography for 1577144--1577145.cif.'
_cod_database_code 1577145
_shelx_shelxl_version_number 2019/3
_shelx_space_group_comment
;
The symmetry employed for this shelxl refinement is uniquely defined
by the following loop, which should always be used as a source of
symmetry information in preference to the above space-group names.
They are only intended as comments.
;
_shelx_estimated_absorpt_t_max 0.993
_shelx_estimated_absorpt_t_min 0.972
_olex2_refinement_description
;
1. Fixed Uiso
 At 1.2 times of:
  All C(H) groups
 At 1.5 times of:
  All C(H,H,H) groups
2. Restrained distances
 C7S-C6 = C8S-C7S = C9-C8S
 1.39 with sigma of 0.001
3. Uiso/Uaniso restraints and constraints
Uanis(C15) \\sim Ueq, Uanis(C20) \\sim Ueq: with sigma of 0.005 and sigma for
terminal atoms of 0.01
Uanis(F2) \\sim Ueq: with sigma of 0.002 and sigma for terminal atoms of 0.005
4. Rigid body (RIGU) restrains
 All non-hydrogen atoms
 with sigma for 1-2 distances of 0.001 and sigma for 1-3 distances of 0.001
5. Same fragment restrains
{N1, N2, N3, N4, N5, N6, N7, N8, C1, C2, C3, C4, C5, C6, C7, C8, C9, C10, C11,
C12, C13, C14, C15, C16, C17, C18, C19, C20, C21, C22, C23, C24, C25, C26, C27,
C28, C29, C30, C31, C32} sigma for 1-2: 0.02, 1-3: 0.04
as in
{N1', N2', N3', N4', N5', N6', N7', N8', C1', C2', C3', C4', C5', C6', C7',
C8', C9', C10', C11', C12', C13', C14', C15', C16', C17', C18', C19', C20',
C21', C22', C23', C24', C25', C26', C27', C28', C29', C30', C31', C32'}
6. Others
 Sof(C7S)=Sof(H7S)=Sof(C8S)=Sof(H8S)=Sof(C10S)=Sof(H10S)=Sof(C11S)=Sof(H11S)=1-
 FVAR(1)
 Sof(C7)=Sof(H7)=Sof(C8)=Sof(H8)=Sof(C10)=Sof(H10)=Sof(C11)=Sof(H11)=FVAR(1)
7.a Me refined with riding coordinates:
 C33(H33A,H33B,H33C), C34(H34A,H34B,H34C), C35(H35A,H35B,H35C), C36(H36A,H36B,
 H36C), C37(H37A,H37B,H37C), C38(H38A,H38B,H38C), C15(H15A,H15B,H15C), C16(H16A,
 H16B,H16C), C20(H20A,H20B,H20C), C21(H21A,H21B,H21C), C15'(H15D,H15E,H15F),
 C16'(H16D,H16E,H16F), C21'(H21D,H21E,H21F)
7.b Aromatic/amide H refined with riding coordinates:
 C1(H1), C3(H3), C4(H4), C5(H5), C7(H7), C8(H8), C10(H10), C11(H11), C23(H23),
 C24(H24), C26(H26), C27(H27), C29(H29), C30(H30), C31(H31), C32(H32), C1'(H1'),
  C3'(H3'), C4'(H4'), C5'(H5'), C7'(H7'), C8'(H8'), C10'(H10'), C11'(H11'),
 C23'(H23'), C24'(H24'), C26'(H26'), C27'(H27'), C29'(H29'), C30'(H30'),
 C31'(H31'), C32'(H32'), C7S(H7S), C8S(H8S), C10S(H10S), C11S(H11S)
7.c Idealised Me refined as rotating group:
 C20'(H20D,H20E,H20F)
;
_smtbx_masks_special_details
;
A solvent mask was calculated and 342 electrons were 
found in a volume of 1264\%A^3^ in 1 void per unit cell. 
This is consistent with the presence of 
16[C2H3N] per formula unit 
which account for 352 electrons 
per unit cell.
;
_smtbx_masks_void_probe_radius 1.2
_smtbx_masks_void_truncation_radius 1.2
_olex2_submission_special_instructions 'No special instructions were received'

loop_
_space_group_symop_operation_xyz
'x, y, z'
'-x, -y, -z'

loop_
_atom_site_label
_atom_site_type_symbol
_atom_site_fract_x
_atom_site_fract_y
_atom_site_fract_z
_atom_site_U_iso_or_equiv
_atom_site_adp_type
_atom_site_occupancy
_atom_site_site_symmetry_order
_atom_site_calc_flag
_atom_site_refinement_flags_posn
_atom_site_refinement_flags_adp
_atom_site_refinement_flags_occupancy
_atom_site_disorder_assembly
_atom_site_disorder_group
Pd Pd 0.69618(4) 0.76809(4) 0.89287(3) 0.0534(2) Uani 1 1 d . . . . .
S1 S 0.90230(17) 0.15805(16) 0.92455(12) 0.0757(7) Uani 1 1 d . . . . .
O1 O 0.8028(4) 0.1539(4) 0.9189(3) 0.0807(17) Uani 1 1 d . . . . .
C33 C 0.9728(7) 0.0587(7) 0.8896(5) 0.091(3) Uani 1 1 d . . . . .
H33A H 1.039446 0.058440 0.892274 0.137 Uiso 1 1 calc R U . . .
H33B H 0.950932 0.009079 0.913675 0.137 Uiso 1 1 calc R U . . .
H33C H 0.966884 0.053869 0.843647 0.137 Uiso 1 1 calc R U . . .
C34 C 0.9091(7) 0.1375(7) 1.0073(5) 0.088(3) Uani 1 1 d . . . . .
H34A H 0.973602 0.139340 1.014096 0.131 Uiso 1 1 calc R U . . .
H34B H 0.863977 0.182049 1.035184 0.131 Uiso 1 1 calc R U . . .
H34C H 0.893360 0.079578 1.018551 0.131 Uiso 1 1 calc R U . . .
S2 S 0.3427(3) 0.4460(3) 0.54986(18) 0.1264(12) Uani 1 1 d . . . . .
O2 O 0.3896(7) 0.4033(6) 0.4840(4) 0.128(3) Uani 1 1 d . . . . .
C35 C 0.3147(10) 0.3595(9) 0.6059(6) 0.127(4) Uani 1 1 d . . . . .
H35A H 0.284247 0.385134 0.649055 0.191 Uiso 1 1 calc R U . . .
H35B H 0.271414 0.327304 0.589220 0.191 Uiso 1 1 calc R U . . .
H35C H 0.373262 0.319513 0.609767 0.191 Uiso 1 1 calc R U . . .
C36 C 0.4383(10) 0.4740(10) 0.5858(6) 0.131(4) Uani 1 1 d . . . . .
H36A H 0.412203 0.502075 0.628745 0.196 Uiso 1 1 calc R U . . .
H36B H 0.483296 0.420790 0.590856 0.196 Uiso 1 1 calc R U . . .
H36C H 0.471049 0.514306 0.557178 0.196 Uiso 1 1 calc R U . . .
S3 S 0.6291(2) 0.64820(17) 0.69431(12) 0.0809(7) Uani 1 1 d . . . . .
O3 O 0.6249(4) 0.6706(4) 0.7649(3) 0.0686(15) Uani 1 1 d . . . . .
C37 C 0.6346(9) 0.5334(7) 0.6877(6) 0.105(3) Uani 1 1 d . . . . .
H37A H 0.637430 0.516968 0.641900 0.157 Uiso 1 1 calc R U . . .
H37B H 0.691481 0.503054 0.702674 0.157 Uiso 1 1 calc R U . . .
H37C H 0.577977 0.516772 0.714779 0.157 Uiso 1 1 calc R U . . .
C38 C 0.5161(7) 0.6782(7) 0.6735(5) 0.088(3) Uani 1 1 d . . . . .
H38A H 0.519577 0.663245 0.627305 0.132 Uiso 1 1 calc R U . . .
H38B H 0.470931 0.646649 0.700902 0.132 Uiso 1 1 calc R U . . .
H38C H 0.494757 0.741244 0.680556 0.132 Uiso 1 1 calc R U . . .
F1 F 0.3848(4) 0.5344(4) 0.7621(4) 0.133(2) Uani 1 1 d . . . . .
F2 F 0.2589(6) 0.5423(5) 0.8384(3) 0.140(2) Uani 1 1 d . U . . .
F3 F 0.2458(5) 0.5363(5) 0.7355(4) 0.133(2) Uani 1 1 d . . . . .
F4 F 0.3158(4) 0.4156(4) 0.7865(3) 0.1062(18) Uani 1 1 d . . . . .
B1 B 0.3032(10) 0.5034(9) 0.7782(7) 0.0919(19) Uani 1 1 d . . . . .
F5 F 0.2715(4) 0.1383(5) 0.9816(3) 0.1101(19) Uani 1 1 d . . . . .
F6 F 0.2015(5) 0.0942(4) 0.9030(3) 0.127(2) Uani 1 1 d . . . . .
F7 F 0.1480(5) 0.0750(5) 1.0091(4) 0.126(2) Uani 1 1 d . . . . .
F8 F 0.1307(5) 0.2071(4) 0.9667(3) 0.1029(18) Uani 1 1 d . . . . .
B2 B 0.1896(8) 0.1291(7) 0.9628(6) 0.0744(16) Uani 1 1 d . . . . .
N1 N 0.8328(4) 0.7193(4) 0.8557(3) 0.0537(13) Uani 1 1 d D . . . .
N2 N 1.0148(7) 0.3939(5) 0.5535(4) 0.097(2) Uani 1 1 d D . . . .
N3 N 1.1097(7) 0.3519(7) 0.5373(5) 0.119(3) Uani 1 1 d D . . . .
N4 N 1.0143(7) 0.2623(6) 0.4147(4) 0.105(3) Uani 1 1 d D . . . .
N5 N 0.9316(7) 0.2755(6) 0.4079(4) 0.100(2) Uani 1 1 d D . . . .
N6 N 0.8533(5) 0.1914(5) 0.2690(3) 0.0798(19) Uani 1 1 d D . . . .
N7 N 0.9449(5) 0.1480(5) 0.2515(3) 0.0765(18) Uani 1 1 d D . . . .
N8 N 0.4440(4) 0.1860(4) 0.0735(3) 0.0485(12) Uani 1 1 d D . . . .
C1 C 0.8525(5) 0.6650(5) 0.8022(3) 0.0557(16) Uani 1 1 d D . . . .
H1 H 0.801260 0.653084 0.783242 0.067 Uiso 1 1 calc R U . . .
C2 C 0.9435(5) 0.6264(5) 0.7744(4) 0.0586(17) Uani 1 1 d D . . . .
C3 C 1.0169(6) 0.6456(5) 0.8031(4) 0.066(2) Uani 1 1 d D . . . .
H3 H 1.080720 0.619925 0.785854 0.079 Uiso 1 1 calc R U . . .
C4 C 0.9974(6) 0.7013(6) 0.8563(4) 0.070(2) Uani 1 1 d D . . . .
H4 H 1.047673 0.715584 0.875257 0.084 Uiso 1 1 calc R U . . .
C5 C 0.9047(5) 0.7365(5) 0.8821(4) 0.065(2) Uani 1 1 d D . . . .
H5 H 0.891579 0.773943 0.919679 0.078 Uiso 1 1 calc R U . . .
C6 C 0.9603(5) 0.5673(5) 0.7162(4) 0.0622(17) Uani 1 1 d D . . . .
C7 C 1.0252(10) 0.4939(8) 0.7090(6) 0.061(4) Uani 0.556(10) 1 d D . P A 1
H7 H 1.063322 0.480162 0.741430 0.073 Uiso 0.556(10) 1 calc R U P A 1
C8 C 1.0383(12) 0.4385(10) 0.6570(6) 0.074(5) Uani 0.556(10) 1 d D . P A 1
H8 H 1.082563 0.385650 0.655726 0.088 Uiso 0.556(10) 1 calc R U P A 1
C9 C 0.9930(7) 0.4548(6) 0.6088(4) 0.078(2) Uani 1 1 d D . . . .
C10 C 0.9134(11) 0.5243(11) 0.6173(7) 0.080(5) Uani 0.556(10) 1 d D . P A 1
H10 H 0.871881 0.531581 0.586547 0.096 Uiso 0.556(10) 1 calc R U P A 1
C11 C 0.8967(10) 0.5818(10) 0.6714(6) 0.064(4) Uani 0.556(10) 1 d D . P A 1
H11 H 0.844594 0.628835 0.677829 0.077 Uiso 0.556(10) 1 calc R U P A 1
C12 C 0.9597(8) 0.3690(8) 0.5160(5) 0.116(3) Uani 1 1 d D . . . .
C13 C 1.0233(8) 0.3101(7) 0.4711(5) 0.103(3) Uani 1 1 d D . . . .
C14 C 1.1131(9) 0.3010(8) 0.4870(6) 0.122(4) Uani 1 1 d D . . . .
C15 C 0.8538(9) 0.4018(10) 0.5257(7) 0.152(4) Uani 1 1 d D U . . .
H15A H 0.827237 0.374900 0.492536 0.228 Uiso 1 1 calc R U . . .
H15B H 0.823564 0.386229 0.569419 0.228 Uiso 1 1 calc R U . . .
H15C H 0.842001 0.465481 0.521506 0.228 Uiso 1 1 calc R U . . .
C16 C 1.2003(10) 0.2449(10) 0.4543(7) 0.163(6) Uani 1 1 d D . . . .
H16A H 1.186550 0.212575 0.418038 0.245 Uiso 1 1 calc R U . . .
H16B H 1.248002 0.281141 0.437246 0.245 Uiso 1 1 calc R U . . .
H16C H 1.224771 0.203561 0.485666 0.245 Uiso 1 1 calc R U . . .
C17 C 0.9249(7) 0.2282(7) 0.3466(4) 0.088(2) Uani 1 1 d D . . . .
C18 C 0.8384(7) 0.2401(7) 0.3258(5) 0.092(3) Uani 1 1 d D . . . .
C19 C 0.9866(6) 0.1703(7) 0.3010(4) 0.084(2) Uani 1 1 d D . . . .
C20 C 0.7452(7) 0.2910(8) 0.3589(5) 0.107(3) Uani 1 1 d D U . . .
H20A H 0.753657 0.319892 0.398475 0.160 Uiso 1 1 calc R U . . .
H20B H 0.721515 0.335201 0.329021 0.160 Uiso 1 1 calc R U . . .
H20C H 0.699393 0.251353 0.370707 0.160 Uiso 1 1 calc R U . . .
C21 C 1.0892(6) 0.1343(8) 0.2967(5) 0.095(3) Uani 1 1 d D . . . .
H21A H 1.111224 0.154660 0.334650 0.142 Uiso 1 1 calc R U . . .
H21B H 1.098446 0.070259 0.296092 0.142 Uiso 1 1 calc R U . . .
H21C H 1.125570 0.154175 0.256452 0.142 Uiso 1 1 calc R U . . .
C22 C 0.7908(6) 0.1861(6) 0.2250(4) 0.071(2) Uani 1 1 d D . . . .
C23 C 0.7988(6) 0.1096(6) 0.1912(4) 0.069(2) Uani 1 1 d D . . . .
H23 H 0.845887 0.061283 0.197404 0.083 Uiso 1 1 calc R U . . .
C24 C 0.7390(5) 0.1017(5) 0.1479(4) 0.0634(18) Uani 1 1 d D . . . .
H24 H 0.745816 0.048085 0.124601 0.076 Uiso 1 1 calc R U . . .
C25 C 0.6687(5) 0.1712(5) 0.1379(3) 0.0551(16) Uani 1 1 d D . . . .
C26 C 0.6638(6) 0.2505(5) 0.1706(4) 0.069(2) Uani 1 1 d D . . . .
H26 H 0.618800 0.299796 0.163082 0.083 Uiso 1 1 calc R U . . .
C27 C 0.7233(6) 0.2574(6) 0.2133(4) 0.076(2) Uani 1 1 d D . . . .
H27 H 0.718726 0.311546 0.235431 0.092 Uiso 1 1 calc R U . . .
C28 C 0.6031(5) 0.1619(5) 0.0939(3) 0.0498(14) Uani 1 1 d D . . . .
C29 C 0.6330(5) 0.1129(5) 0.0349(3) 0.0568(17) Uani 1 1 d D . . . .
H29 H 0.697640 0.086820 0.021372 0.068 Uiso 1 1 calc R U . . .
C30 C 0.5665(5) 0.1036(5) -0.0027(4) 0.0595(18) Uani 1 1 d D . . . .
H30 H 0.585657 0.071593 -0.042998 0.071 Uiso 1 1 calc R U . . .
C31 C 0.4723(5) 0.1403(5) 0.0176(3) 0.0530(16) Uani 1 1 d D . . . .
H31 H 0.427185 0.132889 -0.008686 0.064 Uiso 1 1 calc R U . . .
C32 C 0.5070(5) 0.1968(4) 0.1105(3) 0.0488(15) Uani 1 1 d D . . . .
H32 H 0.485284 0.229882 0.150098 0.059 Uiso 1 1 calc R U . . .
N1' N 0.6846(4) 0.6586(4) 0.9448(3) 0.0513(13) Uani 1 1 d D . . . .
N2' N 0.5285(4) 0.2427(4) 0.8211(3) 0.0565(13) Uani 1 1 d D . . . .
N3' N 0.5059(5) 0.1731(4) 0.8584(3) 0.0596(14) Uani 1 1 d D . . . .
N4' N 0.4508(5) 0.1128(5) 0.7084(4) 0.0776(18) Uani 1 1 d D . . . .
N5' N 0.4598(6) 0.1475(5) 0.6576(4) 0.085(2) Uani 1 1 d D . . . .
N6' N 0.3916(6) 0.0635(5) 0.5157(3) 0.0807(18) Uani 1 1 d D . . . .
N7' N 0.3506(6) 0.0096(6) 0.5579(4) 0.091(2) Uani 1 1 d D . . . .
N8' N 0.2961(4) 0.1231(4) 0.1596(3) 0.0507(13) Uani 1 1 d D . . . .
C1' C 0.6573(5) 0.5916(4) 0.9179(3) 0.0489(15) Uani 1 1 d D . . . .
H1' H 0.647460 0.596477 0.873994 0.059 Uiso 1 1 calc R U . . .
C2' C 0.6428(5) 0.5160(4) 0.9505(3) 0.0500(14) Uani 1 1 d D . . . .
C3' C 0.6576(6) 0.5121(5) 1.0145(4) 0.065(2) Uani 1 1 d D . . . .
H3' H 0.648697 0.461427 1.039299 0.078 Uiso 1 1 calc R U . . .
C4' C 0.6852(7) 0.5813(6) 1.0425(4) 0.073(2) Uani 1 1 d D . . . .
H4' H 0.695275 0.578340 1.086406 0.088 Uiso 1 1 calc R U . . .
C5' C 0.6977(6) 0.6536(5) 1.0069(3) 0.0619(19) Uani 1 1 d D . . . .
H5' H 0.716158 0.701409 1.026392 0.074 Uiso 1 1 calc R U . . .
C6' C 0.6115(5) 0.4448(4) 0.9177(3) 0.0491(14) Uani 1 1 d D . . . .
C7' C 0.6412(6) 0.3577(5) 0.9299(4) 0.0593(19) Uani 1 1 d D . . . .
H7' H 0.681691 0.342976 0.960893 0.071 Uiso 1 1 calc R U . . .
C8' C 0.6139(6) 0.2925(5) 0.8986(4) 0.0594(19) Uani 1 1 d D . . . .
H8' H 0.633683 0.233280 0.909038 0.071 Uiso 1 1 calc R U . . .
C9' C 0.5583(5) 0.3116(5) 0.8523(4) 0.0538(16) Uani 1 1 d D . . . .
C10' C 0.5264(6) 0.3986(5) 0.8389(4) 0.064(2) Uani 1 1 d D . . . .
H10' H 0.485853 0.412488 0.807895 0.077 Uiso 1 1 calc R U . . .
C11' C 0.5539(6) 0.4640(5) 0.8706(4) 0.0600(18) Uani 1 1 d D . . . .
H11' H 0.533438 0.523216 0.860548 0.072 Uiso 1 1 calc R U . . .
C12' C 0.5154(6) 0.2355(5) 0.7592(4) 0.0630(17) Uani 1 1 d D . . . .
C13' C 0.4828(6) 0.1565(5) 0.7567(4) 0.0627(16) Uani 1 1 d D . . . .
C14' C 0.4771(6) 0.1216(5) 0.8192(4) 0.0607(16) Uani 1 1 d D . . . .
C15' C 0.5367(8) 0.3003(6) 0.7060(4) 0.085(3) Uani 1 1 d D . . . .
H15D H 0.521212 0.280510 0.665302 0.128 Uiso 1 1 calc R U . . .
H15E H 0.498356 0.357691 0.719134 0.128 Uiso 1 1 calc R U . . .
H15F H 0.604211 0.304592 0.699005 0.128 Uiso 1 1 calc R U . . .
C16' C 0.4473(7) 0.0384(5) 0.8435(5) 0.077(2) Uani 1 1 d D . . . .
H16D H 0.428288 0.008586 0.808040 0.116 Uiso 1 1 calc R U . . .
H16E H 0.500400 0.000737 0.858267 0.116 Uiso 1 1 calc R U . . .
H16F H 0.393538 0.050862 0.880055 0.116 Uiso 1 1 calc R U . . .
C17' C 0.4215(7) 0.1002(7) 0.6104(4) 0.089(2) Uani 1 1 d D . . . .
C18' C 0.4383(7) 0.1191(6) 0.5451(4) 0.082(2) Uani 1 1 d D . . . .
C19' C 0.3721(7) 0.0323(7) 0.6178(4) 0.086(2) Uani 1 1 d D . . . .
C20' C 0.4978(8) 0.1846(7) 0.5114(5) 0.106(3) Uani 1 1 d D . . . .
H20D H 0.548866 0.154239 0.477764 0.159 Uiso 1 1 calc R U . . .
H20E H 0.525426 0.211889 0.543864 0.159 Uiso 1 1 calc R U . . .
H20F H 0.457381 0.229815 0.491027 0.159 Uiso 1 1 calc R U . . .
C21' C 0.3290(9) -0.0162(9) 0.6750(5) 0.122(4) Uani 1 1 d D . . . .
H21D H 0.298976 -0.061734 0.659398 0.183 Uiso 1 1 calc R U . . .
H21E H 0.378670 -0.043138 0.698630 0.183 Uiso 1 1 calc R U . . .
H21F H 0.281129 0.024564 0.704353 0.183 Uiso 1 1 calc R U . . .
C22' C 0.3790(6) 0.0579(5) 0.4507(4) 0.0723(19) Uani 1 1 d D . . . .
C23' C 0.3197(9) 0.0036(8) 0.4354(5) 0.105(4) Uani 1 1 d D . . . .
H23' H 0.291174 -0.031252 0.468618 0.125 Uiso 1 1 calc R U . . .
C24' C 0.3012(8) -0.0009(7) 0.3731(4) 0.095(3) Uani 1 1 d D . . . .
H24' H 0.260041 -0.038708 0.364210 0.114 Uiso 1 1 calc R U . . .
C25' C 0.3407(6) 0.0480(5) 0.3237(4) 0.0614(17) Uani 1 1 d D . . . .
C26' C 0.4041(7) 0.0979(6) 0.3391(5) 0.083(2) Uani 1 1 d D . . . .
H26' H 0.437491 0.128483 0.305184 0.100 Uiso 1 1 calc R U . . .
C27' C 0.4203(8) 0.1048(7) 0.4004(5) 0.096(3) Uani 1 1 d D . . . .
H27' H 0.461285 0.143048 0.408951 0.115 Uiso 1 1 calc R U . . .
C28' C 0.3206(5) 0.0460(4) 0.2581(3) 0.0530(15) Uani 1 1 d D . . . .
C29' C 0.2979(6) -0.0283(5) 0.2309(4) 0.0585(18) Uani 1 1 d D . . . .
H29' H 0.300157 -0.081208 0.254542 0.070 Uiso 1 1 calc R U . . .
C30' C 0.2725(6) -0.0248(5) 0.1705(4) 0.0606(18) Uani 1 1 d D . . . .
H30' H 0.255231 -0.074472 0.152831 0.073 Uiso 1 1 calc R U . . .
C31' C 0.2723(5) 0.0514(5) 0.1354(4) 0.0547(16) Uani 1 1 d D . . . .
H31' H 0.255016 0.053410 0.093482 0.066 Uiso 1 1 calc R U . . .
C32' C 0.3189(5) 0.1201(4) 0.2193(3) 0.0509(15) Uani 1 1 d D . . . .
H32' H 0.334686 0.171101 0.236127 0.061 Uiso 1 1 calc R U . . .
C7S C 1.0483(7) 0.5559(11) 0.6747(6) 0.065(4) Uani 0.444(10) 1 d D . P A 2
H7S H 1.096887 0.585875 0.682834 0.078 Uiso 0.444(10) 1 calc R U P A 2
C8S C 1.0632(9) 0.4996(9) 0.6210(7) 0.070(4) Uani 0.444(10) 1 d D . P A 2
H8S H 1.122741 0.491400 0.591909 0.084 Uiso 0.444(10) 1 calc R U P A 2
C10S C 0.9188(18) 0.4621(16) 0.6482(11) 0.085(6) Uani 0.444(10) 1 d . . P A 2
H10S H 0.872032 0.428651 0.642226 0.102 Uiso 0.444(10) 1 calc R U P A 2
C11S C 0.9011(15) 0.5208(14) 0.7038(10) 0.074(5) Uani 0.444(10) 1 d . . P A 2
H11S H 0.841834 0.525265 0.732934 0.089 Uiso 0.444(10) 1 calc R U P A 2

loop_
_atom_site_aniso_label
_atom_site_aniso_U_11
_atom_site_aniso_U_22
_atom_site_aniso_U_33
_atom_site_aniso_U_23
_atom_site_aniso_U_13
_atom_site_aniso_U_12
Pd 0.0591(4) 0.0480(4) 0.0509(4) -0.0052(3) -0.0106(3) -0.0025(3)
S1 0.0736(15) 0.0728(15) 0.0823(16) -0.0016(12) -0.0247(12) -0.0054(12)
O1 0.070(4) 0.080(4) 0.095(4) -0.014(3) -0.035(3) 0.001(3)
C33 0.079(5) 0.094(6) 0.098(6) -0.004(5) -0.028(5) 0.008(5)
C34 0.069(6) 0.113(8) 0.085(5) 0.002(5) -0.026(4) -0.015(5)
S2 0.141(3) 0.136(3) 0.105(2) -0.007(2) -0.047(2) -0.006(2)
O2 0.165(8) 0.145(7) 0.075(4) -0.015(4) -0.028(4) -0.023(6)
C35 0.143(11) 0.137(10) 0.099(7) 0.011(7) -0.021(7) -0.017(7)
C36 0.165(11) 0.160(12) 0.083(7) 0.010(7) -0.054(8) -0.041(9)
S3 0.0982(18) 0.0814(16) 0.0687(14) -0.0072(12) -0.0233(13) -0.0217(14)
O3 0.083(4) 0.073(4) 0.052(3) -0.010(3) -0.019(2) -0.013(3)
C37 0.129(9) 0.073(5) 0.122(9) -0.024(5) -0.055(7) -0.006(4)
C38 0.100(6) 0.085(6) 0.087(6) -0.012(5) -0.039(5) -0.010(5)
F1 0.086(3) 0.103(4) 0.212(7) 0.053(5) -0.050(3) 0.003(3)
F2 0.186(4) 0.114(4) 0.107(3) -0.006(3) -0.018(3) 0.000(3)
F3 0.115(4) 0.156(6) 0.133(4) -0.003(4) -0.069(4) 0.016(4)
F4 0.108(4) 0.089(3) 0.134(5) -0.015(3) -0.058(4) -0.012(3)
B1 0.092(4) 0.090(3) 0.100(4) -0.007(4) -0.046(4) -0.003(3)
F5 0.095(3) 0.136(5) 0.114(4) 0.004(4) -0.037(3) -0.042(3)
F6 0.155(6) 0.109(5) 0.111(3) -0.052(3) -0.055(3) 0.036(4)
F7 0.113(4) 0.124(5) 0.160(5) 0.052(4) -0.051(4) -0.049(4)
F8 0.142(4) 0.081(3) 0.072(3) -0.014(2) -0.023(3) 0.022(3)
B2 0.081(4) 0.059(4) 0.086(4) -0.016(3) -0.022(3) -0.012(3)
N1 0.054(3) 0.051(3) 0.055(3) -0.005(2) -0.010(2) -0.004(2)
N2 0.135(4) 0.085(5) 0.069(4) -0.019(3) -0.030(3) -0.002(4)
N3 0.137(4) 0.114(7) 0.100(6) -0.057(5) -0.024(4) 0.003(4)
N4 0.109(5) 0.110(6) 0.093(5) -0.029(4) -0.036(4) 0.008(4)
N5 0.112(5) 0.101(6) 0.096(5) 0.009(4) -0.047(4) -0.012(4)
N6 0.065(3) 0.104(5) 0.066(3) -0.007(3) -0.017(2) 0.005(3)
N7 0.061(3) 0.096(5) 0.067(3) 0.013(3) -0.013(2) 0.002(3)
N8 0.059(3) 0.041(3) 0.043(2) -0.002(2) -0.008(2) -0.005(2)
C1 0.060(3) 0.052(4) 0.054(3) -0.004(3) -0.018(3) 0.001(3)
C2 0.060(3) 0.055(4) 0.058(3) -0.006(3) -0.017(2) 0.004(2)
C3 0.062(3) 0.063(4) 0.073(4) -0.009(3) -0.024(3) 0.006(3)
C4 0.062(3) 0.070(5) 0.079(4) -0.017(3) -0.023(3) -0.005(3)
C5 0.064(3) 0.066(5) 0.068(4) -0.014(4) -0.019(3) -0.008(3)
C6 0.063(4) 0.061(4) 0.060(3) -0.009(3) -0.016(2) 0.002(3)
C7 0.064(6) 0.062(5) 0.055(5) -0.009(4) -0.014(5) 0.002(5)
C8 0.092(8) 0.065(6) 0.059(5) -0.012(4) -0.020(6) 0.007(6)
C9 0.099(5) 0.072(4) 0.061(3) -0.010(3) -0.026(3) 0.001(3)
C10 0.098(7) 0.079(7) 0.064(6) -0.009(5) -0.033(6) 0.003(6)
C11 0.064(6) 0.072(7) 0.055(5) -0.001(4) -0.015(5) -0.006(5)
C12 0.155(4) 0.104(7) 0.092(6) -0.028(5) -0.050(4) -0.001(4)
C13 0.159(5) 0.078(6) 0.080(5) -0.011(4) -0.037(4) -0.019(4)
C14 0.151(5) 0.113(8) 0.101(6) -0.055(6) -0.033(4) -0.003(5)
C15 0.157(5) 0.163(9) 0.142(8) -0.055(7) -0.068(5) 0.003(5)
C16 0.172(7) 0.146(12) 0.155(12) -0.094(10) -0.013(7) 0.007(7)
C17 0.080(4) 0.114(6) 0.070(4) 0.012(4) -0.023(3) -0.011(4)
C18 0.082(3) 0.119(7) 0.071(4) -0.015(4) -0.024(3) 0.006(4)
C19 0.070(3) 0.110(6) 0.071(4) 0.021(4) -0.021(3) -0.008(3)
C20 0.088(4) 0.141(7) 0.086(5) -0.041(5) -0.025(4) 0.009(4)
C21 0.069(3) 0.129(9) 0.087(7) 0.013(6) -0.025(4) -0.007(4)
C22 0.060(4) 0.082(4) 0.063(4) -0.010(3) -0.012(3) 0.008(3)
C23 0.065(4) 0.073(4) 0.061(4) -0.003(3) -0.015(3) 0.014(3)
C24 0.066(4) 0.063(3) 0.054(4) -0.002(3) -0.009(3) 0.007(3)
C25 0.059(3) 0.056(3) 0.048(3) 0.000(2) -0.009(3) -0.002(2)
C26 0.071(5) 0.062(3) 0.074(5) -0.011(3) -0.025(4) 0.003(3)
C27 0.073(4) 0.072(4) 0.083(5) -0.022(4) -0.030(4) 0.009(3)
C28 0.058(2) 0.046(3) 0.042(3) 0.002(2) -0.004(2) -0.005(2)
C29 0.061(3) 0.058(4) 0.046(3) -0.006(3) -0.003(2) -0.003(3)
C30 0.067(3) 0.059(4) 0.048(3) -0.009(3) -0.007(2) -0.001(3)
C31 0.064(3) 0.048(4) 0.045(3) -0.006(3) -0.007(3) -0.006(3)
C32 0.059(2) 0.044(4) 0.042(3) -0.003(3) -0.007(2) -0.005(2)
N1' 0.059(3) 0.051(3) 0.043(2) -0.004(2) -0.011(2) -0.004(2)
N2' 0.061(4) 0.052(2) 0.059(2) 0.0087(19) -0.022(2) -0.005(2)
N3' 0.066(4) 0.050(3) 0.065(3) 0.009(2) -0.023(3) -0.008(3)
N4' 0.080(5) 0.078(4) 0.075(3) -0.009(3) -0.029(3) 0.003(3)
N5' 0.100(5) 0.081(5) 0.075(3) -0.007(3) -0.032(4) 0.003(4)
N6' 0.082(5) 0.087(4) 0.073(2) -0.012(3) -0.030(3) 0.005(3)
N7' 0.098(5) 0.107(5) 0.069(3) -0.010(3) -0.026(3) -0.009(4)
N8' 0.048(3) 0.049(3) 0.052(3) -0.008(2) -0.006(2) -0.003(2)
C1' 0.052(4) 0.050(3) 0.043(3) -0.003(2) -0.009(3) -0.003(3)
C2' 0.049(4) 0.053(2) 0.046(3) 0.002(2) -0.009(3) -0.003(3)
C3' 0.084(6) 0.069(4) 0.048(3) 0.007(3) -0.019(3) -0.018(4)
C4' 0.105(7) 0.074(4) 0.048(3) 0.005(3) -0.025(4) -0.024(4)
C5' 0.078(5) 0.064(4) 0.045(3) -0.003(3) -0.017(3) -0.012(4)
C6' 0.053(4) 0.048(2) 0.045(3) 0.006(2) -0.011(3) -0.004(2)
C7' 0.070(5) 0.050(2) 0.063(4) 0.010(2) -0.031(4) -0.007(3)
C8' 0.069(4) 0.047(3) 0.068(4) 0.011(3) -0.032(3) -0.006(3)
C9' 0.054(4) 0.051(2) 0.058(3) 0.009(2) -0.019(3) -0.005(2)
C10' 0.084(5) 0.052(2) 0.061(4) 0.004(3) -0.037(4) -0.001(3)
C11' 0.075(5) 0.051(3) 0.058(4) 0.007(3) -0.028(3) -0.005(3)
C12' 0.071(5) 0.059(3) 0.060(3) 0.006(2) -0.024(3) -0.003(3)
C13' 0.062(4) 0.057(3) 0.067(3) -0.004(2) -0.018(3) 0.003(3)
C14' 0.058(4) 0.054(3) 0.071(3) 0.001(2) -0.018(3) -0.005(3)
C15' 0.130(8) 0.081(5) 0.056(4) 0.012(4) -0.035(5) -0.033(5)
C16' 0.080(6) 0.059(4) 0.099(6) 0.007(4) -0.025(5) -0.018(4)
C17' 0.100(6) 0.088(5) 0.077(3) -0.014(3) -0.034(4) 0.008(4)
C18' 0.085(5) 0.083(5) 0.076(3) -0.013(3) -0.035(3) 0.009(3)
C19' 0.098(6) 0.089(5) 0.069(3) -0.011(3) -0.028(4) 0.007(4)
C20' 0.130(8) 0.101(7) 0.096(6) -0.007(5) -0.043(6) -0.024(6)
C21' 0.138(9) 0.152(10) 0.085(4) 0.024(6) -0.042(6) -0.027(8)
C22' 0.088(5) 0.057(4) 0.073(3) -0.011(3) -0.030(3) 0.004(3)
C23' 0.154(9) 0.111(7) 0.071(3) 0.013(4) -0.044(5) -0.059(7)
C24' 0.148(8) 0.084(6) 0.070(3) 0.007(4) -0.040(4) -0.051(6)
C25' 0.069(4) 0.049(4) 0.068(3) -0.002(2) -0.025(3) 0.002(3)
C26' 0.104(6) 0.077(5) 0.081(3) 0.005(4) -0.040(4) -0.028(4)
C27' 0.136(8) 0.088(6) 0.083(3) 0.001(4) -0.046(4) -0.043(6)
C28' 0.052(4) 0.043(3) 0.062(3) -0.005(2) -0.013(3) 0.000(3)
C29' 0.071(5) 0.043(3) 0.061(3) -0.002(3) -0.012(3) -0.008(3)
C30' 0.069(5) 0.054(3) 0.058(3) -0.007(3) -0.008(3) -0.013(3)
C31' 0.059(4) 0.053(3) 0.051(3) -0.009(2) -0.007(3) -0.010(3)
C32' 0.055(4) 0.041(3) 0.056(3) -0.008(2) -0.011(3) -0.002(3)
C7S 0.066(5) 0.060(9) 0.064(6) -0.008(5) -0.013(4) 0.005(5)
C8S 0.077(6) 0.062(8) 0.065(6) -0.010(6) -0.018(4) 0.016(5)
C10S 0.096(6) 0.085(11) 0.076(7) -0.021(7) -0.024(5) -0.014(6)
C11S 0.076(6) 0.078(9) 0.070(7) -0.015(7) -0.016(5) -0.012(6)

loop_
_atom_type_symbol
_atom_type_description
_atom_type_scat_dispersion_real
_atom_type_scat_dispersion_imag
_atom_type_scat_source
C C 0.0033 0.0016 'International Tables Vol C Tables 4.2.6.8 and 6.1.1.4'
H H 0.0000 0.0000 'International Tables Vol C Tables 4.2.6.8 and 6.1.1.4'
B B 0.0013 0.0007 'International Tables Vol C Tables 4.2.6.8 and 6.1.1.4'
F F 0.0171 0.0103 'International Tables Vol C Tables 4.2.6.8 and 6.1.1.4'
N N 0.0061 0.0033 'International Tables Vol C Tables 4.2.6.8 and 6.1.1.4'
O O 0.0106 0.0060 'International Tables Vol C Tables 4.2.6.8 and 6.1.1.4'
Pd Pd -0.9988 1.0072 'International Tables Vol C Tables 4.2.6.8 and 6.1.1.4'
S S 0.1246 0.1234 'International Tables Vol C Tables 4.2.6.8 and 6.1.1.4'

loop_
_geom_angle_atom_site_label_1
_geom_angle_atom_site_label_2
_geom_angle_atom_site_label_3
_geom_angle
_geom_angle_site_symmetry_1
_geom_angle_site_symmetry_3
_geom_angle_publ_flag
N1 Pd N8 176.9(2) . 2_666 ?
N1 Pd N1' 90.2(2) . . ?
N1' Pd N8 89.6(2) . 2_666 ?
N8' Pd N1 91.1(2) 2_666 . ?
N8' Pd N8 89.1(2) 2_666 2_666 ?
N8' Pd N1' 178.3(2) 2_666 . ?
O1 S1 C33 106.5(4) . . ?
O1 S1 C34 105.7(4) . . ?
C34 S1 C33 98.4(5) . . ?
S1 C33 H33A 109.5 . . ?
S1 C33 H33B 109.5 . . ?
S1 C33 H33C 109.5 . . ?
H33A C33 H33B 109.5 . . ?
H33A C33 H33C 109.5 . . ?
H33B C33 H33C 109.5 . . ?
S1 C34 H34A 109.5 . . ?
S1 C34 H34B 109.5 . . ?
S1 C34 H34C 109.5 . . ?
H34A C34 H34B 109.5 . . ?
H34A C34 H34C 109.5 . . ?
H34B C34 H34C 109.5 . . ?
O2 S2 C35 107.5(6) . . ?
O2 S2 C36 105.7(6) . . ?
C36 S2 C35 96.9(6) . . ?
S2 C35 H35A 109.5 . . ?
S2 C35 H35B 109.5 . . ?
S2 C35 H35C 109.5 . . ?
H35A C35 H35B 109.5 . . ?
H35A C35 H35C 109.5 . . ?
H35B C35 H35C 109.5 . . ?
S2 C36 H36A 109.5 . . ?
S2 C36 H36B 109.5 . . ?
S2 C36 H36C 109.5 . . ?
H36A C36 H36B 109.5 . . ?
H36A C36 H36C 109.5 . . ?
H36B C36 H36C 109.5 . . ?
O3 S3 C37 107.8(5) . . ?
O3 S3 C38 110.1(4) . . ?
C38 S3 C37 96.4(5) . . ?
S3 C37 H37A 109.5 . . ?
S3 C37 H37B 109.5 . . ?
S3 C37 H37C 109.5 . . ?
H37A C37 H37B 109.5 . . ?
H37A C37 H37C 109.5 . . ?
H37B C37 H37C 109.5 . . ?
S3 C38 H38A 109.5 . . ?
S3 C38 H38B 109.5 . . ?
S3 C38 H38C 109.5 . . ?
H38A C38 H38B 109.5 . . ?
H38A C38 H38C 109.5 . . ?
H38B C38 H38C 109.5 . . ?
F1 B1 F2 105.7(10) . . ?
F1 B1 F3 107.9(11) . . ?
F1 B1 F4 113.5(10) . . ?
F3 B1 F2 105.1(10) . . ?
F4 B1 F2 107.1(11) . . ?
F4 B1 F3 116.7(10) . . ?
F5 B2 F7 105.0(9) . . ?
F5 B2 F8 110.1(8) . . ?
F6 B2 F5 113.9(10) . . ?
F6 B2 F7 110.0(9) . . ?
F6 B2 F8 109.8(9) . . ?
F8 B2 F7 107.7(9) . . ?
C1 N1 Pd 118.7(5) . . ?
C5 N1 Pd 122.6(5) . . ?
C5 N1 C1 118.6(6) . . ?
N3 N2 C9 115.7(7) . . ?
C12 N2 N3 113.3(8) . . ?
C12 N2 C9 130.9(9) . . ?
C14 N3 N2 105.3(9) . . ?
N5 N4 C13 109.4(9) . . ?
N4 N5 C17 108.3(9) . . ?
N7 N6 C18 113.1(7) . . ?
N7 N6 C22 117.4(7) . . ?
C18 N6 C22 129.3(7) . . ?
C19 N7 N6 102.7(7) . . ?
C31 N8 Pd 120.8(5) . 2_666 ?
C31 N8 C32 119.8(6) . . ?
C32 N8 Pd 119.2(4) . 2_666 ?
N1 C1 H1 118.5 . . ?
N1 C1 C2 122.9(7) . . ?
C2 C1 H1 118.5 . . ?
C1 C2 C3 117.1(7) . . ?
C1 C2 C6 120.3(7) . . ?
C3 C2 C6 122.6(7) . . ?
C2 C3 H3 119.9 . . ?
C4 C3 C2 120.1(7) . . ?
C4 C3 H3 119.9 . . ?
C3 C4 H4 120.2 . . ?
C3 C4 C5 119.7(7) . . ?
C5 C4 H4 120.2 . . ?
N1 C5 C4 121.5(7) . . ?
N1 C5 H5 119.2 . . ?
C4 C5 H5 119.2 . . ?
C7 C6 C2 122.3(8) . . ?
C7 C6 C11 118.1(9) . . ?
C11 C6 C2 119.0(8) . . ?
C7S C6 C2 118.9(8) . . ?
C11S C6 C2 124.1(12) . . ?
C11S C6 C7S 116.8(12) . . ?
C6 C7 H7 118.8 . . ?
C6 C7 C8 122.3(12) . . ?
C8 C7 H7 118.8 . . ?
C7 C8 H8 118.7 . . ?
C9 C8 C7 122.7(12) . . ?
C9 C8 H8 118.7 . . ?
C8 C9 N2 119.0(9) . . ?
C8 C9 C10 117.9(10) . . ?
C10 C9 N2 122.3(8) . . ?
C8S C9 N2 118.6(9) . . ?
C10S C9 N2 122.4(13) . . ?
C10S C9 C8S 118.7(14) . . ?
C9 C10 H10 120.2 . . ?
C11 C10 C9 119.6(12) . . ?
C11 C10 H10 120.2 . . ?
C6 C11 H11 121.1 . . ?
C10 C11 C6 117.9(11) . . ?
C10 C11 H11 121.1 . . ?
N2 C12 C13 103.2(9) . . ?
N2 C12 C15 123.2(10) . . ?
C13 C12 C15 133.6(10) . . ?
C12 C13 N4 134.0(10) . . ?
C14 C13 N4 117.2(9) . . ?
C14 C13 C12 108.9(9) . . ?
N3 C14 C13 109.2(10) . . ?
N3 C14 C16 123.3(11) . . ?
C13 C14 C16 127.5(10) . . ?
C12 C15 H15A 109.5 . . ?
C12 C15 H15B 109.5 . . ?
C12 C15 H15C 109.5 . . ?
H15A C15 H15B 109.5 . . ?
H15A C15 H15C 109.5 . . ?
H15B C15 H15C 109.5 . . ?
C14 C16 H16A 109.5 . . ?
C14 C16 H16B 109.5 . . ?
C14 C16 H16C 109.5 . . ?
H16A C16 H16B 109.5 . . ?
H16A C16 H16C 109.5 . . ?
H16B C16 H16C 109.5 . . ?
C18 C17 N5 118.5(8) . . ?
C18 C17 C19 105.3(8) . . ?
C19 C17 N5 136.2(8) . . ?
N6 C18 C17 106.0(8) . . ?
N6 C18 C20 125.5(8) . . ?
C17 C18 C20 128.4(8) . . ?
N7 C19 C17 112.8(7) . . ?
N7 C19 C21 116.8(8) . . ?
C17 C19 C21 130.3(9) . . ?
C18 C20 H20A 109.5 . . ?
C18 C20 H20B 109.5 . . ?
C18 C20 H20C 109.5 . . ?
H20A C20 H20B 109.5 . . ?
H20A C20 H20C 109.5 . . ?
H20B C20 H20C 109.5 . . ?
C19 C21 H21A 109.5 . . ?
C19 C21 H21B 109.5 . . ?
C19 C21 H21C 109.5 . . ?
H21A C21 H21B 109.5 . . ?
H21A C21 H21C 109.5 . . ?
H21B C21 H21C 109.5 . . ?
C23 C22 N6 118.9(7) . . ?
C23 C22 C27 118.8(7) . . ?
C27 C22 N6 122.3(8) . . ?
C22 C23 H23 119.7 . . ?
C22 C23 C24 120.6(7) . . ?
C24 C23 H23 119.7 . . ?
C23 C24 H24 119.5 . . ?
C23 C24 C25 121.1(7) . . ?
C25 C24 H24 119.5 . . ?
C24 C25 C26 117.8(7) . . ?
C24 C25 C28 121.1(7) . . ?
C26 C25 C28 121.1(6) . . ?
C25 C26 H26 119.8 . . ?
C27 C26 C25 120.5(7) . . ?
C27 C26 H26 119.8 . . ?
C22 C27 H27 119.5 . . ?
C26 C27 C22 121.1(8) . . ?
C26 C27 H27 119.5 . . ?
C29 C28 C25 121.8(6) . . ?
C32 C28 C25 121.2(6) . . ?
C32 C28 C29 116.9(6) . . ?
C28 C29 H29 120.7 . . ?
C30 C29 C28 118.7(7) . . ?
C30 C29 H29 120.7 . . ?
C29 C30 H30 119.7 . . ?
C29 C30 C31 120.5(7) . . ?
C31 C30 H30 119.7 . . ?
N8 C31 C30 120.8(7) . . ?
N8 C31 H31 119.6 . . ?
C30 C31 H31 119.6 . . ?
N8 C32 C28 123.2(6) . . ?
N8 C32 H32 118.4 . . ?
C28 C32 H32 118.4 . . ?
C1' N1' Pd 119.2(4) . . ?
C1' N1' C5' 119.2(6) . . ?
C5' N1' Pd 121.5(5) . . ?
N3' N2' C9' 117.7(6) . . ?
C12' N2' N3' 112.6(6) . . ?
C12' N2' C9' 129.7(6) . . ?
C14' N3' N2' 105.6(6) . . ?
N5' N4' C13' 113.0(8) . . ?
N4' N5' C17' 109.8(8) . . ?
N7' N6' C18' 113.0(7) . . ?
N7' N6' C22' 116.5(7) . . ?
C18' N6' C22' 130.4(8) . . ?
N6' N7' C19' 103.4(8) . . ?
C31' N8' Pd 121.9(5) . 2_666 ?
C32' N8' Pd 119.2(5) . 2_666 ?
C32' N8' C31' 118.9(6) . . ?
N1' C1' H1' 118.2 . . ?
N1' C1' C2' 123.6(6) . . ?
C2' C1' H1' 118.2 . . ?
C1' C2' C3' 116.1(7) . . ?
C1' C2' C6' 120.5(6) . . ?
C3' C2' C6' 123.4(6) . . ?
C2' C3' H3' 119.7 . . ?
C4' C3' C2' 120.6(7) . . ?
C4' C3' H3' 119.7 . . ?
C3' C4' H4' 120.2 . . ?
C5' C4' C3' 119.5(7) . . ?
C5' C4' H4' 120.2 . . ?
N1' C5' C4' 121.0(7) . . ?
N1' C5' H5' 119.5 . . ?
C4' C5' H5' 119.5 . . ?
C7' C6' C2' 121.8(6) . . ?
C7' C6' C11' 117.7(7) . . ?
C11' C6' C2' 120.5(6) . . ?
C6' C7' H7' 119.2 . . ?
C8' C7' C6' 121.5(7) . . ?
C8' C7' H7' 119.2 . . ?
C7' C8' H8' 119.7 . . ?
C7' C8' C9' 120.5(7) . . ?
C9' C8' H8' 119.7 . . ?
C8' C9' N2' 119.8(6) . . ?
C8' C9' C10' 119.6(7) . . ?
C10' C9' N2' 120.4(6) . . ?
C9' C10' H10' 120.2 . . ?
C11' C10' C9' 119.6(7) . . ?
C11' C10' H10' 120.2 . . ?
C6' C11' H11' 119.5 . . ?
C10' C11' C6' 121.0(7) . . ?
C10' C11' H11' 119.5 . . ?
N2' C12' C13' 104.7(6) . . ?
N2' C12' C15' 125.0(7) . . ?
C13' C12' C15' 130.3(7) . . ?
C12' C13' N4' 134.0(7) . . ?
C12' C13' C14' 107.0(7) . . ?
C14' C13' N4' 118.8(7) . . ?
N3' C14' C13' 110.2(7) . . ?
N3' C14' C16' 120.5(7) . . ?
C13' C14' C16' 129.3(8) . . ?
C12' C15' H15D 109.5 . . ?
C12' C15' H15E 109.5 . . ?
C12' C15' H15F 109.5 . . ?
H15D C15' H15E 109.5 . . ?
H15D C15' H15F 109.5 . . ?
H15E C15' H15F 109.5 . . ?
C14' C16' H16D 109.5 . . ?
C14' C16' H16E 109.5 . . ?
C14' C16' H16F 109.5 . . ?
H16D C16' H16E 109.5 . . ?
H16D C16' H16F 109.5 . . ?
H16E C16' H16F 109.5 . . ?
C18' C17' N5' 120.5(9) . . ?
C19' C17' N5' 131.8(9) . . ?
C19' C17' C18' 107.6(8) . . ?
N6' C18' C20' 127.3(8) . . ?
C17' C18' N6' 105.1(8) . . ?
C17' C18' C20' 127.6(9) . . ?
N7' C19' C21' 114.1(9) . . ?
C17' C19' N7' 110.7(8) . . ?
C17' C19' C21' 134.8(9) . . ?
C18' C20' H20D 109.5 . . ?
C18' C20' H20E 109.5 . . ?
C18' C20' H20F 109.5 . . ?
H20D C20' H20E 109.5 . . ?
H20D C20' H20F 109.5 . . ?
H20E C20' H20F 109.5 . . ?
C19' C21' H21D 109.5 . . ?
C19' C21' H21E 109.5 . . ?
C19' C21' H21F 109.5 . . ?
H21D C21' H21E 109.5 . . ?
H21D C21' H21F 109.5 . . ?
H21E C21' H21F 109.5 . . ?
C23' C22' N6' 119.0(8) . . ?
C27' C22' N6' 124.2(8) . . ?
C27' C22' C23' 116.7(8) . . ?
C22' C23' H23' 119.4 . . ?
C24' C23' C22' 121.3(9) . . ?
C24' C23' H23' 119.4 . . ?
C23' C24' H24' 119.2 . . ?
C25' C24' C23' 121.5(9) . . ?
C25' C24' H24' 119.2 . . ?
C24' C25' C26' 116.2(8) . . ?
C24' C25' C28' 122.6(7) . . ?
C26' C25' C28' 121.2(7) . . ?
C25' C26' H26' 118.8 . . ?
C27' C26' C25' 122.5(9) . . ?
C27' C26' H26' 118.8 . . ?
C22' C27' H27' 119.2 . . ?
C26' C27' C22' 121.5(9) . . ?
C26' C27' H27' 119.2 . . ?
C29' C28' C25' 122.6(7) . . ?
C32' C28' C25' 121.1(6) . . ?
C32' C28' C29' 116.3(6) . . ?
C28' C29' H29' 119.9 . . ?
C30' C29' C28' 120.3(7) . . ?
C30' C29' H29' 119.9 . . ?
C29' C30' H30' 120.2 . . ?
C29' C30' C31' 119.7(7) . . ?
C31' C30' H30' 120.2 . . ?
N8' C31' C30' 121.4(7) . . ?
N8' C31' H31' 119.3 . . ?
C30' C31' H31' 119.3 . . ?
N8' C32' C28' 123.5(6) . . ?
N8' C32' H32' 118.2 . . ?
C28' C32' H32' 118.2 . . ?
C6 C7S H7S 120.9 . . ?
C6 C7S C8S 118.1(12) . . ?
C8S C7S H7S 120.9 . . ?
C9 C8S H8S 119.2 . . ?
C7S C8S C9 121.5(12) . . ?
C7S C8S H8S 119.2 . . ?
C9 C10S H10S 119.6 . . ?
C9 C10S C11S 121(2) . . ?
C11S C10S H10S 119.6 . . ?
C6 C11S C10S 124(2) . . ?
C6 C11S H11S 118.1 . . ?
C10S C11S H11S 118.1 . . ?

loop_
_geom_bond_atom_site_label_1
_geom_bond_atom_site_label_2
_geom_bond_distance
_geom_bond_site_symmetry_2
_geom_bond_publ_flag
Pd N1 2.013(6) . ?
Pd N8 2.035(6) 2_666 ?
Pd N1' 2.016(6) . ?
Pd N8' 2.007(6) 2_666 ?
S1 O1 1.486(6) . ?
S1 C33 1.781(10) . ?
S1 C34 1.763(10) . ?
C33 H33A 0.9800 . ?
C33 H33B 0.9800 . ?
C33 H33C 0.9800 . ?
C34 H34A 0.9800 . ?
C34 H34B 0.9800 . ?
C34 H34C 0.9800 . ?
S2 O2 1.518(8) . ?
S2 C35 1.817(13) . ?
S2 C36 1.810(13) . ?
C35 H35A 0.9800 . ?
C35 H35B 0.9800 . ?
C35 H35C 0.9800 . ?
C36 H36A 0.9800 . ?
C36 H36B 0.9800 . ?
C36 H36C 0.9800 . ?
S3 O3 1.501(6) . ?
S3 C37 1.777(10) . ?
S3 C38 1.761(10) . ?
C37 H37A 0.9800 . ?
C37 H37B 0.9800 . ?
C37 H37C 0.9800 . ?
C38 H38A 0.9800 . ?
C38 H38B 0.9800 . ?
C38 H38C 0.9800 . ?
F1 B1 1.341(15) . ?
F2 B1 1.391(15) . ?
F3 B1 1.364(13) . ?
F4 B1 1.356(14) . ?
F5 B2 1.349(12) . ?
F6 B2 1.333(12) . ?
F7 B2 1.392(13) . ?
F8 B2 1.352(12) . ?
N1 C1 1.361(8) . ?
N1 C5 1.335(9) . ?
N2 N3 1.403(11) . ?
N2 C9 1.453(10) . ?
N2 C12 1.321(11) . ?
N3 C14 1.308(11) . ?
N4 N5 1.219(10) . ?
N4 C13 1.435(11) . ?
N5 C17 1.506(11) . ?
N6 N7 1.373(9) . ?
N6 C18 1.374(10) . ?
N6 C22 1.414(9) . ?
N7 C19 1.362(10) . ?
N8 C31 1.331(8) . ?
N8 C32 1.332(8) . ?
C1 H1 0.9500 . ?
C1 C2 1.379(9) . ?
C2 C3 1.390(10) . ?
C2 C6 1.488(9) . ?
C3 H3 0.9500 . ?
C3 C4 1.370(10) . ?
C4 H4 0.9500 . ?
C4 C5 1.376(10) . ?
C5 H5 0.9500 . ?
C6 C7 1.340(12) . ?
C6 C11 1.418(13) . ?
C6 C7S 1.3901(10) . ?
C6 C11S 1.28(2) . ?
C7 H7 0.9500 . ?
C7 C8 1.355(14) . ?
C8 H8 0.9500 . ?
C8 C9 1.295(13) . ?
C9 C10 1.427(14) . ?
C9 C8S 1.3903(10) . ?
C9 C10S 1.22(2) . ?
C10 H10 0.9500 . ?
C10 C11 1.405(15) . ?
C11 H11 0.9500 . ?
C12 C13 1.405(12) . ?
C12 C15 1.514(14) . ?
C13 C14 1.389(13) . ?
C14 C16 1.466(13) . ?
C15 H15A 0.9800 . ?
C15 H15B 0.9800 . ?
C15 H15C 0.9800 . ?
C16 H16A 0.9800 . ?
C16 H16B 0.9800 . ?
C16 H16C 0.9800 . ?
C17 C18 1.387(11) . ?
C17 C19 1.395(12) . ?
C18 C20 1.496(12) . ?
C19 C21 1.488(11) . ?
C20 H20A 0.9800 . ?
C20 H20B 0.9800 . ?
C20 H20C 0.9800 . ?
C21 H21A 0.9800 . ?
C21 H21B 0.9800 . ?
C21 H21C 0.9800 . ?
C22 C23 1.366(10) . ?
C22 C27 1.400(10) . ?
C23 H23 0.9500 . ?
C23 C24 1.380(10) . ?
C24 H24 0.9500 . ?
C24 C25 1.396(9) . ?
C25 C26 1.399(10) . ?
C25 C28 1.462(9) . ?
C26 H26 0.9500 . ?
C26 C27 1.366(10) . ?
C27 H27 0.9500 . ?
C28 C29 1.409(9) . ?
C28 C32 1.390(9) . ?
C29 H29 0.9500 . ?
C29 C30 1.377(10) . ?
C30 H30 0.9500 . ?
C30 C31 1.380(9) . ?
C31 H31 0.9500 . ?
C32 H32 0.9500 . ?
N1' C1' 1.339(8) . ?
N1' C5' 1.340(8) . ?
N2' N3' 1.372(8) . ?
N2' C9' 1.428(9) . ?
N2' C12' 1.343(9) . ?
N3' C14' 1.317(9) . ?
N4' N5' 1.174(9) . ?
N4' C13' 1.409(10) . ?
N5' C17' 1.474(11) . ?
N6' N7' 1.336(10) . ?
N6' C18' 1.396(10) . ?
N6' C22' 1.402(9) . ?
N7' C19' 1.403(10) . ?
N8' C31' 1.349(8) . ?
N8' C32' 1.342(8) . ?
C1' H1' 0.9500 . ?
C1' C2' 1.376(9) . ?
C2' C3' 1.386(9) . ?
C2' C6' 1.484(9) . ?
C3' H3' 0.9500 . ?
C3' C4' 1.380(10) . ?
C4' H4' 0.9500 . ?
C4' C5' 1.356(10) . ?
C5' H5' 0.9500 . ?
C6' C7' 1.382(9) . ?
C6' C11' 1.398(9) . ?
C7' H7' 0.9500 . ?
C7' C8' 1.364(10) . ?
C8' H8' 0.9500 . ?
C8' C9' 1.365(9) . ?
C9' C10' 1.393(10) . ?
C10' H10' 0.9500 . ?
C10' C11' 1.372(10) . ?
C11' H11' 0.9500 . ?
C12' C13' 1.394(10) . ?
C12' C15' 1.510(11) . ?
C13' C14' 1.395(10) . ?
C14' C16' 1.485(10) . ?
C15' H15D 0.9800 . ?
C15' H15E 0.9800 . ?
C15' H15F 0.9800 . ?
C16' H16D 0.9800 . ?
C16' H16E 0.9800 . ?
C16' H16F 0.9800 . ?
C17' C18' 1.371(11) . ?
C17' C19' 1.366(12) . ?
C18' C20' 1.529(12) . ?
C19' C21' 1.495(12) . ?
C20' H20D 0.9800 . ?
C20' H20E 0.9800 . ?
C20' H20F 0.9800 . ?
C21' H21D 0.9800 . ?
C21' H21E 0.9800 . ?
C21' H21F 0.9800 . ?
C22' C23' 1.383(11) . ?
C22' C27' 1.374(11) . ?
C23' H23' 0.9500 . ?
C23' C24' 1.376(11) . ?
C24' H24' 0.9500 . ?
C24' C25' 1.368(11) . ?
C25' C26' 1.384(10) . ?
C25' C28' 1.448(9) . ?
C26' H26' 0.9500 . ?
C26' C27' 1.345(11) . ?
C27' H27' 0.9500 . ?
C28' C29' 1.406(9) . ?
C28' C32' 1.395(9) . ?
C29' H29' 0.9500 . ?
C29' C30' 1.371(10) . ?
C30' H30' 0.9500 . ?
C30' C31' 1.381(9) . ?
C31' H31' 0.9500 . ?
C32' H32' 0.9500 . ?
C7S H7S 0.9500 . ?
C7S C8S 1.3901(10) . ?
C8S H8S 0.9500 . ?
C10S H10S 0.9500 . ?
C10S C11S 1.44(3) . ?
C11S H11S 0.9500 . ?

loop_
_geom_torsion_atom_site_label_1
_geom_torsion_atom_site_label_2
_geom_torsion_atom_site_label_3
_geom_torsion_atom_site_label_4
_geom_torsion
_geom_torsion_site_symmetry_1
_geom_torsion_site_symmetry_2
_geom_torsion_site_symmetry_3
_geom_torsion_site_symmetry_4
_geom_torsion_publ_flag
Pd N1 C1 C2 -178.1(6) . . . . ?
Pd N1 C5 C4 179.1(6) . . . . ?
Pd N8 C31 C30 -175.1(5) 2_666 . . . ?
Pd N8 C32 C28 174.9(5) 2_666 . . . ?
Pd N1' C1' C2' -176.7(5) . . . . ?
Pd N1' C5' C4' 176.7(7) . . . . ?
Pd N8' C31' C30' 176.2(6) 2_666 . . . ?
Pd N8' C32' C28' -176.5(5) 2_666 . . . ?
N1 C1 C2 C3 -0.4(12) . . . . ?
N1 C1 C2 C6 179.7(7) . . . . ?
N2 N3 C14 C13 0.2(15) . . . . ?
N2 N3 C14 C16 179.8(14) . . . . ?
N2 C9 C10 C11 -179.2(13) . . . . ?
N2 C9 C8S C7S -177.2(13) . . . . ?
N2 C9 C10S C11S 177.7(16) . . . . ?
N2 C12 C13 N4 -175.7(13) . . . . ?
N2 C12 C13 C14 2.5(15) . . . . ?
N3 N2 C9 C8 -33.6(16) . . . . ?
N3 N2 C9 C10 156.7(13) . . . . ?
N3 N2 C9 C8S 31.0(15) . . . . ?
N3 N2 C9 C10S -142.1(17) . . . . ?
N3 N2 C12 C13 -2.5(14) . . . . ?
N3 N2 C12 C15 177.2(13) . . . . ?
N4 N5 C17 C18 -174.5(10) . . . . ?
N4 N5 C17 C19 5.9(18) . . . . ?
N4 C13 C14 N3 176.8(11) . . . . ?
N4 C13 C14 C16 -3(2) . . . . ?
N5 N4 C13 C12 -3.2(19) . . . . ?
N5 N4 C13 C14 178.6(12) . . . . ?
N5 C17 C18 N6 178.8(9) . . . . ?
N5 C17 C18 C20 -4.2(18) . . . . ?
N5 C17 C19 N7 -177.9(11) . . . . ?
N5 C17 C19 C21 -1(2) . . . . ?
N6 N7 C19 C17 -2.2(11) . . . . ?
N6 N7 C19 C21 -179.2(9) . . . . ?
N6 C22 C23 C24 179.9(8) . . . . ?
N6 C22 C27 C26 180.0(9) . . . . ?
N7 N6 C18 C17 0.2(12) . . . . ?
N7 N6 C18 C20 -177.0(10) . . . . ?
N7 N6 C22 C23 36.3(12) . . . . ?
N7 N6 C22 C27 -141.4(9) . . . . ?
C1 N1 C5 C4 0.5(12) . . . . ?
C1 C2 C3 C4 -0.7(13) . . . . ?
C1 C2 C6 C7 -140.3(11) . . . . ?
C1 C2 C6 C11 30.3(13) . . . . ?
C1 C2 C6 C7S 155.8(11) . . . . ?
C1 C2 C6 C11S -29.3(17) . . . . ?
C2 C3 C4 C5 1.6(14) . . . . ?
C2 C6 C7 C8 177.8(13) . . . . ?
C2 C6 C11 C10 -179.1(13) . . . . ?
C2 C6 C7S C8S 179.2(12) . . . . ?
C2 C6 C11S C10S -178.4(17) . . . . ?
C3 C2 C6 C7 39.8(14) . . . . ?
C3 C2 C6 C11 -149.6(11) . . . . ?
C3 C2 C6 C7S -24.2(14) . . . . ?
C3 C2 C6 C11S 150.8(15) . . . . ?
C3 C4 C5 N1 -1.6(14) . . . . ?
C5 N1 C1 C2 0.4(11) . . . . ?
C6 C2 C3 C4 179.3(8) . . . . ?
C6 C7 C8 C9 4(3) . . . . ?
C6 C7S C8S C9 -1(2) . . . . ?
C7 C6 C11 C10 -8(2) . . . . ?
C7 C8 C9 N2 177.0(14) . . . . ?
C7 C8 C9 C10 -13(2) . . . . ?
C8 C9 C10 C11 11(2) . . . . ?
C9 N2 N3 C14 180.0(10) . . . . ?
C9 N2 C12 C13 179.3(10) . . . . ?
C9 N2 C12 C15 -1(2) . . . . ?
C9 C10 C11 C6 -1(2) . . . . ?
C9 C10S C11S C6 -1(4) . . . . ?
C11 C6 C7 C8 7(2) . . . . ?
C12 N2 N3 C14 1.5(15) . . . . ?
C12 N2 C9 C8 144.6(15) . . . . ?
C12 N2 C9 C10 -25(2) . . . . ?
C12 N2 C9 C8S -150.9(14) . . . . ?
C12 N2 C9 C10S 36(2) . . . . ?
C12 C13 C14 N3 -1.8(17) . . . . ?
C12 C13 C14 C16 178.7(15) . . . . ?
C13 N4 N5 C17 177.3(9) . . . . ?
C15 C12 C13 N4 5(3) . . . . ?
C15 C12 C13 C14 -177.1(16) . . . . ?
C18 N6 N7 C19 1.2(11) . . . . ?
C18 N6 C22 C23 -149.4(11) . . . . ?
C18 N6 C22 C27 32.9(16) . . . . ?
C18 C17 C19 N7 2.4(12) . . . . ?
C18 C17 C19 C21 178.9(11) . . . . ?
C19 C17 C18 N6 -1.5(12) . . . . ?
C19 C17 C18 C20 175.6(12) . . . . ?
C22 N6 N7 C19 176.4(8) . . . . ?
C22 N6 C18 C17 -174.3(9) . . . . ?
C22 N6 C18 C20 8.5(19) . . . . ?
C22 C23 C24 C25 -0.4(13) . . . . ?
C23 C22 C27 C26 2.3(15) . . . . ?
C23 C24 C25 C26 3.1(12) . . . . ?
C23 C24 C25 C28 -177.8(7) . . . . ?
C24 C25 C26 C27 -3.2(13) . . . . ?
C24 C25 C28 C29 -37.8(11) . . . . ?
C24 C25 C28 C32 138.3(8) . . . . ?
C25 C26 C27 C22 0.5(15) . . . . ?
C25 C28 C29 C30 177.1(7) . . . . ?
C25 C28 C32 N8 -176.4(7) . . . . ?
C26 C25 C28 C29 141.3(8) . . . . ?
C26 C25 C28 C32 -42.6(11) . . . . ?
C27 C22 C23 C24 -2.4(14) . . . . ?
C28 C25 C26 C27 177.7(8) . . . . ?
C28 C29 C30 C31 -1.1(12) . . . . ?
C29 C28 C32 N8 -0.2(10) . . . . ?
C29 C30 C31 N8 0.6(12) . . . . ?
C31 N8 C32 C28 -0.3(10) . . . . ?
C32 N8 C31 C30 0.1(11) . . . . ?
C32 C28 C29 C30 0.9(11) . . . . ?
N1' C1' C2' C3' 0.3(11) . . . . ?
N1' C1' C2' C6' 179.3(6) . . . . ?
N2' N3' C14' C13' 1.2(9) . . . . ?
N2' N3' C14' C16' 179.5(7) . . . . ?
N2' C9' C10' C11' 178.3(8) . . . . ?
N2' C12' C13' N4' 175.7(9) . . . . ?
N2' C12' C13' C14' 0.9(9) . . . . ?
N3' N2' C9' C8' 37.5(10) . . . . ?
N3' N2' C9' C10' -138.6(8) . . . . ?
N3' N2' C12' C13' -0.2(9) . . . . ?
N3' N2' C12' C15' -178.2(8) . . . . ?
N4' N5' C17' C18' -168.8(9) . . . . ?
N4' N5' C17' C19' 7.1(15) . . . . ?
N4' C13' C14' N3' -177.0(7) . . . . ?
N4' C13' C14' C16' 4.8(13) . . . . ?
N5' N4' C13' C12' 6.4(14) . . . . ?
N5' N4' C13' C14' -179.3(8) . . . . ?
N5' C17' C18' N6' -179.5(8) . . . . ?
N5' C17' C18' C20' 2.3(16) . . . . ?
N5' C17' C19' N7' 179.9(10) . . . . ?
N5' C17' C19' C21' 7(2) . . . . ?
N6' N7' C19' C17' 2.2(11) . . . . ?
N6' N7' C19' C21' 176.8(9) . . . . ?
N6' C22' C23' C24' 176.7(10) . . . . ?
N6' C22' C27' C26' -178.7(10) . . . . ?
N7' N6' C18' C17' -2.6(11) . . . . ?
N7' N6' C18' C20' 175.7(10) . . . . ?
N7' N6' C22' C23' 5.4(13) . . . . ?
N7' N6' C22' C27' -176.2(10) . . . . ?
C1' N1' C5' C4' 1.0(12) . . . . ?
C1' C2' C3' C4' 0.1(12) . . . . ?
C1' C2' C6' C7' 145.7(8) . . . . ?
C1' C2' C6' C11' -31.3(11) . . . . ?
C2' C3' C4' C5' 0.0(14) . . . . ?
C2' C6' C7' C8' -178.5(7) . . . . ?
C2' C6' C11' C10' 178.4(8) . . . . ?
C3' C2' C6' C7' -35.5(11) . . . . ?
C3' C2' C6' C11' 147.6(8) . . . . ?
C3' C4' C5' N1' -0.6(14) . . . . ?
C5' N1' C1' C2' -0.9(11) . . . . ?
C6' C2' C3' C4' -178.9(8) . . . . ?
C6' C7' C8' C9' 2.1(13) . . . . ?
C7' C6' C11' C10' 1.3(12) . . . . ?
C7' C8' C9' N2' -178.5(7) . . . . ?
C7' C8' C9' C10' -2.4(13) . . . . ?
C8' C9' C10' C11' 2.2(13) . . . . ?
C9' N2' N3' C14' 177.4(6) . . . . ?
C9' N2' C12' C13' -177.9(7) . . . . ?
C9' N2' C12' C15' 4.2(14) . . . . ?
C9' C10' C11' C6' -1.7(13) . . . . ?
C11' C6' C7' C8' -1.5(12) . . . . ?
C12' N2' N3' C14' -0.6(9) . . . . ?
C12' N2' C9' C8' -145.0(8) . . . . ?
C12' N2' C9' C10' 38.9(12) . . . . ?
C12' C13' C14' N3' -1.3(9) . . . . ?
C12' C13' C14' C16' -179.5(8) . . . . ?
C13' N4' N5' C17' -177.8(7) . . . . ?
C15' C12' C13' N4' -6.5(16) . . . . ?
C15' C12' C13' C14' 178.7(9) . . . . ?
C18' N6' N7' C19' 0.3(10) . . . . ?
C18' N6' C22' C23' -172.3(10) . . . . ?
C18' N6' C22' C27' 6.1(16) . . . . ?
C18' C17' C19' N7' -3.8(12) . . . . ?
C18' C17' C19' C21' -176.9(12) . . . . ?
C19' C17' C18' N6' 3.7(11) . . . . ?
C19' C17' C18' C20' -174.5(10) . . . . ?
C22' N6' N7' C19' -177.8(8) . . . . ?
C22' N6' C18' C17' 175.2(9) . . . . ?
C22' N6' C18' C20' -6.5(16) . . . . ?
C22' C23' C24' C25' 0.1(19) . . . . ?
C23' C22' C27' C26' -0.3(17) . . . . ?
C23' C24' C25' C26' 3.5(16) . . . . ?
C23' C24' C25' C28' -178.5(10) . . . . ?
C24' C25' C26' C27' -5.7(15) . . . . ?
C24' C25' C28' C29' -29.8(13) . . . . ?
C24' C25' C28' C32' 147.5(9) . . . . ?
C25' C26' C27' C22' 4.2(18) . . . . ?
C25' C28' C29' C30' 175.2(7) . . . . ?
C25' C28' C32' N8' -176.6(7) . . . . ?
C26' C25' C28' C29' 148.1(9) . . . . ?
C26' C25' C28' C32' -34.6(12) . . . . ?
C27' C22' C23' C24' -1.9(17) . . . . ?
C28' C25' C26' C27' 176.2(9) . . . . ?
C28' C29' C30' C31' 2.1(12) . . . . ?
C29' C28' C32' N8' 0.8(11) . . . . ?
C29' C30' C31' N8' -0.4(12) . . . . ?
C31' N8' C32' C28' 0.8(11) . . . . ?
C32' N8' C31' C30' -1.1(11) . . . . ?
C32' C28' C29' C30' -2.3(11) . . . . ?
C7S C6 C11S C10S -3(3) . . . . ?
C8S C9 C10S C11S 5(3) . . . . ?
C10S C9 C8S C7S -4(2) . . . . ?
C11S C6 C7S C8S 4(2) . . . . ?

loop_
_smtbx_masks_void_nr
_smtbx_masks_void_average_x
_smtbx_masks_void_average_y
_smtbx_masks_void_average_z
_smtbx_masks_void_volume
_smtbx_masks_void_count_electrons
_smtbx_masks_void_content
1 0.000 -0.986 -0.486 1264.3 342.0 '16 C2H3N'
